data_7235057
loop_
_publ_author_name
'Huanhuan Li'
'Lijia Xu'
'Yuting Tang'
'Ye Tao'
'Shen Xu'
'Chao Zheng'
'Guichuan Xing'
'Xinhui Zhou'
'Wei Huang'
'Runfeng Chen'

_publ_section_title
;
 Direct silicon-nitrogen bonded host materials with enhanced sigma-pi
 conjugation for blue phosphorescent organic light-emitting diodes
;
_journal_name_full 'Journal of Materials Chemistry C'
_journal_page_first 10047
_journal_page_last 10052
_journal_paper_doi 10.1039/C6TC03877H
_journal_volume 4
_journal_year 2016
_chemical_compound_source synthesis
_chemical_formula_moiety 'C38 H39 N Si'
_chemical_formula_sum 'C38 H39 N Si'
_chemical_formula_weight 537.79
_chemical_melting_point 530
_chemical_name_common 3,6-di-tert-butyl-9-(triphenylsilyl)-9H-carbazole
_chemical_name_systematic BuCzSi
_chemical_properties_physical Hygroscopic
_space_group_IT_number 2
_space_group_name_Hall '-P 1'
_space_group_name_H-M_alt 'P -1'
_symmetry_cell_setting triclinic
_symmetry_space_group_name_H-M 'P -1'
_atom_sites_solution_hydrogens geom
_atom_sites_solution_primary direct
_atom_sites_solution_secondary difmap
_cell_angle_alpha 107.411(3)
_cell_angle_beta 96.921(3)
_cell_angle_gamma 101.986(3)
_cell_formula_units_Z 2
_cell_length_a 11.684(3)
_cell_length_b 11.696(3)
_cell_length_c 12.506(3)
_cell_measurement_reflns_used 2986
_cell_measurement_temperature 296(2)
_cell_measurement_theta_max 0.988
_cell_measurement_theta_min 0.986
_cell_volume 1564.3(7)
_computing_structure_refinement 'SHELXL-97 (Sheldrick, 1997)'
_computing_structure_solution 'SHELXS-97 (Sheldrick, 1990)'
_diffrn_ambient_temperature 296(2)
_diffrn_measured_fraction_theta_full 0.984
_diffrn_measured_fraction_theta_max 0.984
_diffrn_measurement_device_type 'Bruker SMART APEX CCD'
_diffrn_radiation_monochromator graphite
_diffrn_radiation_source 'fine-focus sealed tube'
_diffrn_radiation_type MoK\a
_diffrn_radiation_wavelength 0.71073
_diffrn_reflns_av_R_equivalents 0.0269
_diffrn_reflns_av_sigmaI/netI 0.0428
_diffrn_reflns_limit_h_max 11
_diffrn_reflns_limit_h_min -11
_diffrn_reflns_limit_k_max 10
_diffrn_reflns_limit_k_min -11
_diffrn_reflns_limit_l_max 12
_diffrn_reflns_limit_l_min -8
_diffrn_reflns_number 4905
_diffrn_reflns_theta_full 20.25
_diffrn_reflns_theta_max 20.25
_diffrn_reflns_theta_min 1.82
_exptl_absorpt_coefficient_mu 0.101
_exptl_absorpt_correction_T_max 0.9880
_exptl_absorpt_correction_T_min 0.9860
_exptl_crystal_colour white
_exptl_crystal_density_diffrn 1.142
_exptl_crystal_density_method 'not measured'
_exptl_crystal_description needle
_exptl_crystal_F_000 576
_exptl_crystal_preparation Luminescent
_exptl_crystal_recrystallization_method 'Re-crystallisation from solvent'
_exptl_crystal_size_max 0.14
_exptl_crystal_size_mid 0.13
_exptl_crystal_size_min 0.12
_refine_diff_density_max 0.278
_refine_diff_density_min -0.287
_refine_diff_density_rms 0.095
_refine_ls_extinction_method none
_refine_ls_goodness_of_fit_ref 1.125
_refine_ls_hydrogen_treatment mixed
_refine_ls_matrix_type full
_refine_ls_number_parameters 367
_refine_ls_number_reflns 2986
_refine_ls_number_restraints 0
_refine_ls_restrained_S_all 1.125
_refine_ls_R_factor_all 0.0587
_refine_ls_R_factor_gt 0.0440
_refine_ls_shift/su_max 0.001
_refine_ls_shift/su_mean 0.000
_refine_ls_structure_factor_coef Fsqd
_refine_ls_weighting_details 'calc w=1/[\s^2^(Fo^2^)+(0.0930P)^2^+0.5699P] where P=(Fo^2^+2Fc^2^)/3'
_refine_ls_weighting_scheme calc
_refine_ls_wR_factor_gt 0.1261
_refine_ls_wR_factor_ref 0.1573
_reflns_number_gt 2493
_reflns_number_total 2986
_reflns_threshold_expression >2sigma(I)
_cod_data_source_file J-Mater-Chem-C-2016-4-10047.cif
_cod_data_source_block BuCzSi
_cod_original_cell_volume 1564.3(6)
_cod_original_sg_symbol_H-M p-1
_cod_database_code 7235057
_solvent_exptl_crystal_recrystallization_method Dichloromethane

loop_
_symmetry_equiv_pos_as_xyz
'x, y, z'
'-x, -y, -z'

loop_
_atom_site_label
_atom_site_type_symbol
_atom_site_fract_x
_atom_site_fract_y
_atom_site_fract_z
_atom_site_U_iso_or_equiv
_atom_site_adp_type
_atom_site_occupancy
_atom_site_symmetry_multiplicity
_atom_site_calc_flag
_atom_site_refinement_flags
_atom_site_disorder_assembly
_atom_site_disorder_group
C1 C 0.5523(4) 0.6866(4) 0.3847(4) 0.0844(16) Uani 1 1 d . . .
H1A H 0.5882 0.6722 0.4510 0.127 Uiso 1 1 calc R . .
H1B H 0.4857 0.7205 0.4009 0.127 Uiso 1 1 calc R . .
H1C H 0.6099 0.7440 0.3646 0.127 Uiso 1 1 calc R . .
C2 C 0.4447(4) 0.5896(5) 0.1840(4) 0.0801(14) Uani 1 1 d . . .
H2A H 0.3830 0.6288 0.2071 0.120 Uiso 1 1 calc R . .
H2B H 0.4099 0.5126 0.1229 0.120 Uiso 1 1 calc R . .
H2C H 0.5006 0.6430 0.1583 0.120 Uiso 1 1 calc R . .
C3 C 0.4196(4) 0.4738(4) 0.3202(5) 0.0818(15) Uani 1 1 d . . .
H3A H 0.4586 0.4567 0.3836 0.123 Uiso 1 1 calc R . .
H3B H 0.3885 0.3981 0.2568 0.123 Uiso 1 1 calc R . .
H3C H 0.3554 0.5096 0.3418 0.123 Uiso 1 1 calc R . .
C4 C 0.5094(3) 0.5647(3) 0.2857(3) 0.0441(10) Uani 1 1 d . . .
C5 C 0.6120(3) 0.5070(3) 0.2524(3) 0.0357(9) Uani 1 1 d . . .
C6 C 0.7257(3) 0.5479(3) 0.3208(3) 0.0407(9) Uani 1 1 d . . .
H6 H 0.7396 0.6135 0.3890 0.049 Uiso 1 1 calc R . .
C7 C 0.8185(3) 0.4964(3) 0.2928(3) 0.0407(9) Uani 1 1 d . . .
H7 H 0.8931 0.5269 0.3409 0.049 Uiso 1 1 calc R . .
C8 C 0.5932(3) 0.4077(3) 0.1530(3) 0.0380(9) Uani 1 1 d . . .
H8 H 0.5183 0.3772 0.1054 0.046 Uiso 1 1 calc R . .
C9 C 0.6022(3) 0.1652(3) -0.0635(3) 0.0394(9) Uani 1 1 d . . .
H9 H 0.5244 0.1733 -0.0704 0.047 Uiso 1 1 calc R . .
C10 C 0.6295(3) 0.0696(3) -0.1441(3) 0.0361(9) Uani 1 1 d . . .
C11 C 0.5353(3) -0.0253(3) -0.2448(3) 0.0457(10) Uani 1 1 d . . .
C12 C 0.4091(4) -0.0156(5) -0.2333(5) 0.118(2) Uani 1 1 d . . .
H12A H 0.3937 -0.0249 -0.1623 0.177 Uiso 1 1 calc R . .
H12B H 0.3529 -0.0798 -0.2955 0.177 Uiso 1 1 calc R . .
H12C H 0.4010 0.0639 -0.2349 0.177 Uiso 1 1 calc R . .
C13 C 0.5615(5) -0.0050(5) -0.3544(4) 0.0928(17) Uani 1 1 d . . .
H13A H 0.5533 0.0754 -0.3530 0.139 Uiso 1 1 calc R . .
H13B H 0.5062 -0.0675 -0.4184 0.139 Uiso 1 1 calc R . .
H13C H 0.6414 -0.0100 -0.3612 0.139 Uiso 1 1 calc R . .
C14 C 0.5408(5) -0.1562(4) -0.2531(4) 0.0927(17) Uani 1 1 d . . .
H14A H 0.6175 -0.1671 -0.2671 0.139 Uiso 1 1 calc R . .
H14B H 0.4796 -0.2147 -0.3147 0.139 Uiso 1 1 calc R . .
H14C H 0.5288 -0.1695 -0.1827 0.139 Uiso 1 1 calc R . .
C15 C 0.7476(3) 0.0626(3) -0.1301(3) 0.0437(10) Uani 1 1 d . . .
H15 H 0.7678 0.0002 -0.1845 0.052 Uiso 1 1 calc R . .
C16 C 0.8364(3) 0.1427(3) -0.0402(3) 0.0454(10) Uani 1 1 d . . .
H16 H 0.9138 0.1337 -0.0333 0.054 Uiso 1 1 calc R . .
C17 C 0.7988(3) 0.3987(3) 0.1919(3) 0.0340(9) Uani 1 1 d . . .
C18 C 0.6847(3) 0.3526(3) 0.1230(3) 0.0322(9) Uani 1 1 d . . .
C19 C 0.6892(3) 0.2489(3) 0.0273(3) 0.0347(9) Uani 1 1 d . . .
C20 C 0.8063(3) 0.2381(3) 0.0404(3) 0.0351(9) Uani 1 1 d . . .
C21 C 1.1158(4) 0.6023(4) 0.2531(3) 0.0607(12) Uani 1 1 d . . .
H21 H 1.0961 0.5846 0.1746 0.073 Uiso 1 1 calc R . .
C22 C 1.1640(4) 0.7236(4) 0.3218(4) 0.0770(14) Uani 1 1 d . . .
H22 H 1.1769 0.7864 0.2899 0.092 Uiso 1 1 calc R . .
C23 C 1.1928(4) 0.7510(4) 0.4377(4) 0.0794(14) Uani 1 1 d . . .
H23 H 1.2239 0.8330 0.4850 0.095 Uiso 1 1 calc R . .
C24 C 1.1758(4) 0.6586(4) 0.4836(4) 0.0701(13) Uani 1 1 d . . .
H24 H 1.1976 0.6775 0.5622 0.084 Uiso 1 1 calc R . .
C25 C 1.1268(3) 0.5375(4) 0.4148(3) 0.0503(10) Uani 1 1 d . . .
H25 H 1.1142 0.4758 0.4480 0.060 Uiso 1 1 calc R . .
C26 C 1.0955(3) 0.5051(3) 0.2965(3) 0.0399(9) Uani 1 1 d . . .
C27 C 1.0279(3) 0.2289(3) 0.2771(3) 0.0391(9) Uani 1 1 d . . .
C28 C 0.9288(4) 0.1316(4) 0.2596(4) 0.0648(12) Uani 1 1 d . . .
H28 H 0.8580 0.1282 0.2145 0.078 Uiso 1 1 calc R . .
C29 C 0.9321(5) 0.0400(4) 0.3069(4) 0.0842(15) Uani 1 1 d . . .
H29 H 0.8644 -0.0242 0.2934 0.101 Uiso 1 1 calc R . .
C30 C 1.0355(5) 0.0435(4) 0.3742(4) 0.0768(14) Uani 1 1 d . . .
H30 H 1.0383 -0.0194 0.4049 0.092 Uiso 1 1 calc R . .
C31 C 1.1346(4) 0.1395(4) 0.3961(3) 0.0642(12) Uani 1 1 d . . .
H31 H 1.2041 0.1435 0.4435 0.077 Uiso 1 1 calc R . .
C32 C 1.1306(3) 0.2300(3) 0.3473(3) 0.0510(10) Uani 1 1 d . . .
H32 H 1.1988 0.2941 0.3617 0.061 Uiso 1 1 calc R . .
C33 C 1.1101(3) 0.3042(3) 0.0816(3) 0.0365(9) Uani 1 1 d . . .
C34 C 1.1154(4) 0.3638(4) 0.0022(3) 0.0650(12) Uani 1 1 d . . .
H34 H 1.0721 0.4225 0.0049 0.078 Uiso 1 1 calc R . .
C35 C 1.1831(5) 0.3395(4) -0.0818(4) 0.0829(15) Uani 1 1 d . . .
H35 H 1.1853 0.3816 -0.1342 0.099 Uiso 1 1 calc R . .
C36 C 1.2465(4) 0.2531(4) -0.0867(4) 0.0709(13) Uani 1 1 d . . .
H36 H 1.2928 0.2369 -0.1422 0.085 Uiso 1 1 calc R . .
C37 C 1.2424(4) 0.1911(4) -0.0118(4) 0.0695(13) Uani 1 1 d . . .
H37 H 1.2843 0.1309 -0.0165 0.083 Uiso 1 1 calc R . .
C38 C 1.1758(3) 0.2171(4) 0.0722(3) 0.0517(10) Uani 1 1 d . . .
H38 H 1.1750 0.1746 0.1243 0.062 Uiso 1 1 calc R . .
N1 N 0.8779(2) 0.3306(2) 0.1413(2) 0.0378(8) Uani 1 1 d . . .
Si1 Si 1.02656(8) 0.34258(8) 0.20010(8) 0.0366(4) Uani 1 1 d . . .

loop_
_atom_site_aniso_label
_atom_site_aniso_U_11
_atom_site_aniso_U_22
_atom_site_aniso_U_33
_atom_site_aniso_U_23
_atom_site_aniso_U_13
_atom_site_aniso_U_12
C1 0.057(3) 0.070(3) 0.102(4) -0.013(3) 0.009(3) 0.032(2)
C2 0.070(3) 0.098(3) 0.087(3) 0.030(3) 0.016(3) 0.053(3)
C3 0.063(3) 0.082(3) 0.117(4) 0.038(3) 0.051(3) 0.029(3)
C4 0.041(2) 0.039(2) 0.050(2) 0.0072(19) 0.0123(19) 0.0164(18)
C5 0.033(2) 0.037(2) 0.038(2) 0.0116(19) 0.0107(18) 0.0110(17)
C6 0.041(2) 0.043(2) 0.033(2) 0.0028(17) 0.0070(19) 0.0127(19)
C7 0.033(2) 0.049(2) 0.033(2) 0.004(2) 0.0015(17) 0.0122(19)
C8 0.028(2) 0.040(2) 0.040(2) 0.0077(19) 0.0010(17) 0.0070(17)
C9 0.035(2) 0.040(2) 0.040(2) 0.011(2) 0.0026(19) 0.0099(18)
C10 0.041(2) 0.029(2) 0.033(2) 0.0063(18) 0.0040(17) 0.0082(17)
C11 0.045(2) 0.039(2) 0.045(2) 0.0051(18) 0.0035(19) 0.0084(18)
C12 0.053(3) 0.115(4) 0.108(4) -0.056(4) -0.017(3) 0.012(3)
C13 0.115(4) 0.085(3) 0.051(3) 0.013(3) -0.016(3) 0.001(3)
C14 0.102(4) 0.046(3) 0.101(4) 0.011(3) -0.020(3) 0.001(3)
C15 0.044(3) 0.041(2) 0.042(2) 0.0036(19) 0.0079(19) 0.0172(19)
C16 0.031(2) 0.054(2) 0.045(2) 0.005(2) 0.003(2) 0.018(2)
C17 0.030(2) 0.039(2) 0.035(2) 0.0135(19) 0.0079(18) 0.0120(17)
C18 0.028(2) 0.0325(19) 0.034(2) 0.0102(17) 0.0055(18) 0.0064(17)
C19 0.034(2) 0.032(2) 0.035(2) 0.0080(19) 0.0029(18) 0.0086(17)
C20 0.033(2) 0.036(2) 0.034(2) 0.0085(19) 0.0033(17) 0.0105(17)
C21 0.071(3) 0.057(3) 0.043(2) 0.013(2) 0.002(2) 0.004(2)
C22 0.094(4) 0.053(3) 0.072(4) 0.020(3) 0.008(3) 0.000(3)
C23 0.091(4) 0.050(3) 0.068(4) -0.003(3) 0.001(3) -0.002(3)
C24 0.080(3) 0.063(3) 0.046(3) -0.001(3) -0.001(2) 0.009(3)
C25 0.053(3) 0.054(3) 0.042(3) 0.011(2) 0.011(2) 0.016(2)
C26 0.030(2) 0.050(2) 0.038(2) 0.0120(19) 0.0062(17) 0.0106(17)
C27 0.034(2) 0.046(2) 0.035(2) 0.0102(17) 0.0071(17) 0.0083(19)
C28 0.051(3) 0.074(3) 0.064(3) 0.030(2) 0.002(2) 0.001(2)
C29 0.088(4) 0.075(3) 0.088(4) 0.045(3) 0.009(3) -0.007(3)
C30 0.120(5) 0.064(3) 0.062(3) 0.039(3) 0.024(3) 0.030(3)
C31 0.075(3) 0.068(3) 0.055(3) 0.027(2) 0.006(2) 0.026(3)
C32 0.048(3) 0.056(2) 0.049(2) 0.018(2) 0.009(2) 0.013(2)
C33 0.033(2) 0.040(2) 0.036(2) 0.0119(18) 0.0066(16) 0.0096(17)
C34 0.100(4) 0.060(3) 0.058(3) 0.028(2) 0.036(3) 0.043(2)
C35 0.134(5) 0.070(3) 0.067(3) 0.036(3) 0.056(3) 0.034(3)
C36 0.077(3) 0.070(3) 0.061(3) 0.007(3) 0.041(3) 0.014(3)
C37 0.071(3) 0.084(3) 0.063(3) 0.017(3) 0.030(3) 0.042(3)
C38 0.059(3) 0.063(3) 0.045(2) 0.023(2) 0.018(2) 0.031(2)
N1 0.0340(17) 0.0418(17) 0.0315(17) 0.0017(15) 0.0032(14) 0.0145(15)
Si1 0.0309(6) 0.0435(6) 0.0338(6) 0.0103(5) 0.0056(5) 0.0106(5)

loop_
_atom_type_symbol
_atom_type_description
_atom_type_scat_dispersion_real
_atom_type_scat_dispersion_imag
_atom_type_scat_source
C C 0.0033 0.0016 'International Tables Vol C Tables 4.2.6.8 and 6.1.1.4'
H H 0.0000 0.0000 'International Tables Vol C Tables 4.2.6.8 and 6.1.1.4'
N N 0.0061 0.0033 'International Tables Vol C Tables 4.2.6.8 and 6.1.1.4'
Si Si 0.0817 0.0704 'International Tables Vol C Tables 4.2.6.8 and 6.1.1.4'

loop_
_geom_angle_atom_site_label_1
_geom_angle_atom_site_label_2
_geom_angle_atom_site_label_3
_geom_angle
_geom_angle_site_symmetry_1
_geom_angle_site_symmetry_3
C4 C1 H1A 109.5 . .
C4 C1 H1B 109.5 . .
H1A C1 H1B 109.5 . .
C4 C1 H1C 109.5 . .
H1A C1 H1C 109.5 . .
H1B C1 H1C 109.5 . .
C4 C2 H2A 109.5 . .
C4 C2 H2B 109.5 . .
H2A C2 H2B 109.5 . .
C4 C2 H2C 109.5 . .
H2A C2 H2C 109.5 . .
H2B C2 H2C 109.5 . .
C4 C3 H3A 109.5 . .
C4 C3 H3B 109.5 . .
H3A C3 H3B 109.5 . .
C4 C3 H3C 109.5 . .
H3A C3 H3C 109.5 . .
H3B C3 H3C 109.5 . .
C1 C4 C3 108.7(4) . .
C1 C4 C5 112.4(3) . .
C3 C4 C5 108.9(3) . .
C1 C4 C2 108.0(3) . .
C3 C4 C2 108.2(4) . .
C5 C4 C2 110.6(3) . .
C8 C5 C6 116.9(3) . .
C8 C5 C4 120.3(3) . .
C6 C5 C4 122.7(3) . .
C7 C6 C5 123.5(3) . .
C7 C6 H6 118.2 . .
C5 C6 H6 118.2 . .
C6 C7 C17 118.8(3) . .
C6 C7 H7 120.6 . .
C17 C7 H7 120.6 . .
C5 C8 C18 121.0(3) . .
C5 C8 H8 119.5 . .
C18 C8 H8 119.5 . .
C10 C9 C19 121.0(3) . .
C10 C9 H9 119.5 . .
C19 C9 H9 119.5 . .
C9 C10 C15 117.0(3) . .
C9 C10 C11 122.4(3) . .
C15 C10 C11 120.7(3) . .
C13 C11 C14 108.1(4) . .
C13 C11 C12 109.4(4) . .
C14 C11 C12 107.7(4) . .
C13 C11 C10 108.8(3) . .
C14 C11 C10 110.3(3) . .
C12 C11 C10 112.3(3) . .
C11 C12 H12A 109.5 . .
C11 C12 H12B 109.5 . .
H12A C12 H12B 109.5 . .
C11 C12 H12C 109.5 . .
H12A C12 H12C 109.5 . .
H12B C12 H12C 109.5 . .
C11 C13 H13A 109.5 . .
C11 C13 H13B 109.5 . .
H13A C13 H13B 109.5 . .
C11 C13 H13C 109.5 . .
H13A C13 H13C 109.5 . .
H13B C13 H13C 109.5 . .
C11 C14 H14A 109.5 . .
C11 C14 H14B 109.5 . .
H14A C14 H14B 109.5 . .
C11 C14 H14C 109.5 . .
H14A C14 H14C 109.5 . .
H14B C14 H14C 109.5 . .
C16 C15 C10 123.9(3) . .
C16 C15 H15 118.1 . .
C10 C15 H15 118.1 . .
C15 C16 C20 118.0(3) . .
C15 C16 H16 121.0 . .
C20 C16 H16 121.0 . .
C7 C17 C18 119.3(3) . .
C7 C17 N1 130.6(3) . .
C18 C17 N1 110.1(3) . .
C8 C18 C17 120.5(3) . .
C8 C18 C19 132.3(3) . .
C17 C18 C19 107.2(3) . .
C9 C19 C20 120.7(3) . .
C9 C19 C18 132.3(3) . .
C20 C19 C18 106.9(3) . .
C19 C20 C16 119.4(3) . .
C19 C20 N1 110.7(3) . .
C16 C20 N1 129.9(3) . .
C22 C21 C26 122.5(4) . .
C22 C21 H21 118.7 . .
C26 C21 H21 118.7 . .
C23 C22 C21 119.3(4) . .
C23 C22 H22 120.3 . .
C21 C22 H22 120.3 . .
C24 C23 C22 120.1(4) . .
C24 C23 H23 120.0 . .
C22 C23 H23 120.0 . .
C23 C24 C25 120.5(4) . .
C23 C24 H24 119.8 . .
C25 C24 H24 119.8 . .
C24 C25 C26 121.5(4) . .
C24 C25 H25 119.2 . .
C26 C25 H25 119.2 . .
C21 C26 C25 116.0(3) . .
C21 C26 Si1 120.9(3) . .
C25 C26 Si1 123.0(3) . .
C28 C27 C32 116.3(3) . .
C28 C27 Si1 121.3(3) . .
C32 C27 Si1 122.2(3) . .
C29 C28 C27 122.0(4) . .
C29 C28 H28 119.0 . .
C27 C28 H28 119.0 . .
C30 C29 C28 120.0(4) . .
C30 C29 H29 120.0 . .
C28 C29 H29 120.0 . .
C31 C30 C29 120.0(4) . .
C31 C30 H30 120.0 . .
C29 C30 H30 120.0 . .
C30 C31 C32 119.5(4) . .
C30 C31 H31 120.2 . .
C32 C31 H31 120.2 . .
C31 C32 C27 122.2(4) . .
C31 C32 H32 118.9 . .
C27 C32 H32 118.9 . .
C34 C33 C38 115.8(3) . .
C34 C33 Si1 122.8(3) . .
C38 C33 Si1 121.3(3) . .
C33 C34 C35 122.4(4) . .
C33 C34 H34 118.8 . .
C35 C34 H34 118.8 . .
C36 C35 C34 119.2(4) . .
C36 C35 H35 120.4 . .
C34 C35 H35 120.4 . .
C37 C36 C35 120.4(4) . .
C37 C36 H36 119.8 . .
C35 C36 H36 119.8 . .
C36 C37 C38 119.8(4) . .
C36 C37 H37 120.1 . .
C38 C37 H37 120.1 . .
C37 C38 C33 122.3(4) . .
C37 C38 H38 118.9 . .
C33 C38 H38 118.9 . .
C20 N1 C17 105.1(3) . .
C20 N1 Si1 126.5(2) . .
C17 N1 Si1 127.8(2) . .
N1 Si1 C27 109.19(15) . .
N1 Si1 C26 108.64(14) . .
C27 Si1 C26 112.02(16) . .
N1 Si1 C33 108.79(14) . .
C27 Si1 C33 108.71(15) . .
C26 Si1 C33 109.43(15) . .

loop_
_geom_bond_atom_site_label_1
_geom_bond_atom_site_label_2
_geom_bond_distance
_geom_bond_site_symmetry_2
C1 C4 1.521(5) .
C1 H1A 0.9600 .
C1 H1B 0.9600 .
C1 H1C 0.9600 .
C2 C4 1.535(5) .
C2 H2A 0.9600 .
C2 H2B 0.9600 .
C2 H2C 0.9600 .
C3 C4 1.529(5) .
C3 H3A 0.9600 .
C3 H3B 0.9600 .
C3 H3C 0.9600 .
C4 C5 1.534(5) .
C5 C8 1.381(5) .
C5 C6 1.393(5) .
C6 C7 1.378(5) .
C6 H6 0.9300 .
C7 C17 1.381(5) .
C7 H7 0.9300 .
C8 C18 1.393(4) .
C8 H8 0.9300 .
C9 C10 1.385(5) .
C9 C19 1.387(4) .
C9 H9 0.9300 .
C10 C15 1.392(5) .
C10 C11 1.533(5) .
C11 C13 1.515(6) .
C11 C14 1.519(5) .
C11 C12 1.524(6) .
C12 H12A 0.9600 .
C12 H12B 0.9600 .
C12 H12C 0.9600 .
C13 H13A 0.9600 .
C13 H13B 0.9600 .
C13 H13C 0.9600 .
C14 H14A 0.9600 .
C14 H14B 0.9600 .
C14 H14C 0.9600 .
C15 C16 1.380(5) .
C15 H15 0.9300 .
C16 C20 1.400(5) .
C16 H16 0.9300 .
C17 C18 1.398(4) .
C17 N1 1.427(4) .
C18 C19 1.441(5) .
C19 C20 1.395(5) .
C20 N1 1.419(4) .
C21 C22 1.374(6) .
C21 C26 1.390(5) .
C21 H21 0.9300 .
C22 C23 1.369(6) .
C22 H22 0.9300 .
C23 C24 1.359(6) .
C23 H23 0.9300 .
C24 C25 1.375(5) .
C24 H24 0.9300 .
C25 C26 1.394(5) .
C25 H25 0.9300 .
C26 Si1 1.864(4) .
C27 C28 1.388(5) .
C27 C32 1.394(5) .
C27 Si1 1.862(4) .
C28 C29 1.375(6) .
C28 H28 0.9300 .
C29 C30 1.372(7) .
C29 H29 0.9300 .
C30 C31 1.370(6) .
C30 H30 0.9300 .
C31 C32 1.376(5) .
C31 H31 0.9300 .
C32 H32 0.9300 .
C33 C34 1.373(5) .
C33 C38 1.385(5) .
C33 Si1 1.866(3) .
C34 C35 1.388(6) .
C34 H34 0.9300 .
C35 C36 1.362(6) .
C35 H35 0.9300 .
C36 C37 1.345(6) .
C36 H36 0.9300 .
C37 C38 1.381(5) .
C37 H37 0.9300 .
C38 H38 0.9300 .
N1 Si1 1.763(3) .
